data_4063262
loop_
_publ_author_name
'Preston A. Chase'
'Lee D. Henderson'
'Warren E. Piers'
'Masood Parvez'
'William Clegg'
'Mark R. J. Elsegood'

_publ_section_title
;
 Bifunctional Perfluoroaryl Boranes: Synthesis and Coordination
 Chemistry with Neutral Lewis Base Donors
;
_journal_issue 2
_journal_name_full Organometallics
_journal_page_first 349
_journal_page_last 357
_journal_paper_doi 10.1021/om050764t
_journal_volume 25
_journal_year 2006
_chemical_formula_sum 'C34 H8 B2 F20 O'
_chemical_formula_weight 834.02
_space_group_IT_number 14
_symmetry_cell_setting monoclinic
_symmetry_space_group_name_Hall '-P 2yn'
_symmetry_space_group_name_H-M 'P 1 21/n 1'
_atom_sites_solution_hydrogens geom
_atom_sites_solution_primary direct
_atom_sites_solution_secondary difmap
_audit_creation_method SHELX-97
_cell_angle_alpha 90.00
_cell_angle_beta 104.0690(8)
_cell_angle_gamma 90.00
_cell_formula_units_Z 4
_cell_length_a 10.2860(2)
_cell_length_b 14.5109(3)
_cell_length_c 20.4735(5)
_cell_measurement_reflns_used 6770
_cell_measurement_temperature 173(2)
_cell_measurement_theta_max 27.5
_cell_measurement_theta_min 0.961
_cell_volume 2964.19(11)
_computing_cell_refinement 'HKL DENZO (Otwinoski & Minor, 1997)'
_computing_data_collection 'COLLECT (Hooft, 1998)'
_computing_data_reduction 'SCALEPACK (Otwinoski & Minor, 1997)'
_computing_molecular_graphics 'ORTEPII (Johnson, 1976)'
_computing_publication_material 'SHELXL-97 (Sheldrick, 1997)'
_computing_structure_refinement 'SHELXL-97 (Sheldrick, 1997)'
_computing_structure_solution 'SAPI91 (Fan, 1991)'
_diffrn_ambient_temperature 173(2)
_diffrn_measured_fraction_theta_full 0.994
_diffrn_measured_fraction_theta_max 0.994
_diffrn_measurement_device_type 'Nonius KappaCCD Diffractometer'
_diffrn_measurement_method ' \w and \f'
_diffrn_radiation_monochromator graphite
_diffrn_radiation_source 'fine-focus sealed tube'
_diffrn_radiation_type MoK\a
_diffrn_radiation_wavelength 0.71073
_diffrn_reflns_av_R_equivalents 0.0405
_diffrn_reflns_av_sigmaI/netI 0.0669
_diffrn_reflns_limit_h_max 13
_diffrn_reflns_limit_h_min -13
_diffrn_reflns_limit_k_max 18
_diffrn_reflns_limit_k_min -18
_diffrn_reflns_limit_l_max 26
_diffrn_reflns_limit_l_min -26
_diffrn_reflns_number 12961
_diffrn_reflns_theta_full 27.49
_diffrn_reflns_theta_max 27.49
_diffrn_reflns_theta_min 3.38
_exptl_absorpt_coefficient_mu 0.199
_exptl_absorpt_correction_T_max 0.9843
_exptl_absorpt_correction_T_min 0.9614
_exptl_absorpt_correction_type 'multi-scan method'
_exptl_crystal_colour yellow
_exptl_crystal_density_diffrn 1.869
_exptl_crystal_density_method 'not measured'
_exptl_crystal_description needle
_exptl_crystal_F_000 1640
_exptl_crystal_size_max 0.20
_exptl_crystal_size_mid 0.11
_exptl_crystal_size_min 0.08
_refine_diff_density_max 0.244
_refine_diff_density_min -0.265
_refine_diff_density_rms 0.060
_refine_ls_extinction_method none
_refine_ls_goodness_of_fit_ref 0.971
_refine_ls_hydrogen_treatment constr
_refine_ls_matrix_type full
_refine_ls_number_parameters 514
_refine_ls_number_reflns 6770
_refine_ls_number_restraints 0
_refine_ls_restrained_S_all 0.971
_refine_ls_R_factor_all 0.0906
_refine_ls_R_factor_gt 0.0418
_refine_ls_shift/su_max 0.001
_refine_ls_shift/su_mean 0.000
_refine_ls_structure_factor_coef Fsqd
_refine_ls_weighting_details 'calc w=1/[\s^2^(Fo^2^)+(0.0600P)^2^+0.0000P] where P=(Fo^2^+2Fc^2^)/3'
_refine_ls_weighting_scheme calc
_refine_ls_wR_factor_gt 0.0935
_refine_ls_wR_factor_ref 0.1137
_reflns_number_gt 4150
_reflns_number_total 6770
_reflns_threshold_expression >2sigma(I)
_cod_original_sg_symbol_H-M P21/n
_cod_database_code 4063262

loop_
_symmetry_equiv_pos_as_xyz
'x, y, z'
'-x+1/2, y+1/2, -z+1/2'
'-x, -y, -z'
'x-1/2, -y-1/2, z-1/2'

loop_
_atom_site_label
_atom_site_type_symbol
_atom_site_fract_x
_atom_site_fract_y
_atom_site_fract_z
_atom_site_U_iso_or_equiv
_atom_site_adp_type
_atom_site_occupancy
_atom_site_symmetry_multiplicity
_atom_site_calc_flag
_atom_site_refinement_flags
F1 F 0.49681(11) -0.11722(9) 0.84171(6) 0.0345(3) Uani 1 1 d .
F2 F 0.56532(11) -0.14555(9) 0.97608(6) 0.0383(3) Uani 1 1 d .
F3 F 0.39298(12) -0.09427(9) 1.05160(6) 0.0373(3) Uani 1 1 d .
F4 F 0.16729(11) -0.00812(9) 0.99627(6) 0.0330(3) Uani 1 1 d .
F5 F -0.04443(11) -0.11246(8) 0.93179(6) 0.0316(3) Uani 1 1 d .
F6 F -0.25577(12) -0.21773(8) 0.87456(7) 0.0355(3) Uani 1 1 d .
F7 F -0.38463(12) -0.19219(9) 0.74278(7) 0.0376(3) Uani 1 1 d .
F8 F -0.30597(11) -0.06361(9) 0.66898(6) 0.0351(3) Uani 1 1 d .
F9 F -0.19465(12) 0.06547(9) 0.61892(6) 0.0380(3) Uani 1 1 d .
F10 F -0.02239(13) 0.18033(9) 0.58419(6) 0.0397(3) Uani 1 1 d .
F11 F 0.20358(12) 0.23466(8) 0.67331(6) 0.0357(3) Uani 1 1 d .
F12 F 0.25399(11) 0.17960(8) 0.80213(6) 0.0310(3) Uani 1 1 d .
F13 F 0.53255(12) 0.07744(9) 0.81219(6) 0.0384(3) Uani 1 1 d .
F14 F 0.64347(11) 0.15902(9) 0.72069(7) 0.0372(3) Uani 1 1 d .
F15 F 0.52545(13) 0.14250(11) 0.58781(7) 0.0513(4) Uani 1 1 d .
F16 F 0.30878(14) 0.04022(12) 0.54390(7) 0.0554(4) Uani 1 1 d .
F17 F 0.10695(14) -0.06703(11) 0.52734(7) 0.0519(4) Uani 1 1 d .
F18 F -0.09177(13) -0.18099(11) 0.53621(7) 0.0506(4) Uani 1 1 d .
F19 F -0.12293(11) -0.23963(9) 0.65664(7) 0.0386(3) Uani 1 1 d .
F20 F 0.04834(11) -0.18483(8) 0.77118(6) 0.0294(3) Uani 1 1 d .
O1 O 0.04201(12) 0.11510(9) 0.90360(7) 0.0238(3) Uani 1 1 d .
C1 C 0.20522(18) -0.01398(14) 0.88579(10) 0.0214(4) Uani 1 1 d .
C2 C 0.29372(18) -0.04431(13) 0.84606(10) 0.0212(4) Uani 1 1 d .
C3 C 0.41195(19) -0.08757(14) 0.87890(11) 0.0240(5) Uani 1 1 d .
C4 C 0.44817(19) -0.10493(14) 0.94655(11) 0.0267(5) Uani 1 1 d .
C5 C 0.3621(2) -0.07817(14) 0.98502(10) 0.0264(5) Uani 1 1 d .
C6 C 0.24462(19) -0.03392(14) 0.95410(10) 0.0241(5) Uani 1 1 d .
C7 C -0.06487(19) -0.02539(14) 0.83195(10) 0.0223(4) Uani 1 1 d .
C8 C -0.10866(19) -0.09423(14) 0.86737(11) 0.0239(5) Uani 1 1 d .
C9 C -0.2167(2) -0.15004(15) 0.83846(11) 0.0269(5) Uani 1 1 d .
C10 C -0.28143(19) -0.13729(14) 0.77228(12) 0.0282(5) Uani 1 1 d .
C11 C -0.23944(19) -0.06902(14) 0.73457(11) 0.0255(5) Uani 1 1 d .
C12 C -0.13150(18) -0.01298(14) 0.76352(10) 0.0222(4) Uani 1 1 d .
C13 C -0.05973(18) 0.05699(13) 0.73198(10) 0.0220(4) Uani 1 1 d .
C14 C -0.08598(19) 0.08978(15) 0.66714(11) 0.0262(5) Uani 1 1 d .
C15 C 0.0032(2) 0.15034(15) 0.64779(11) 0.0271(5) Uani 1 1 d .
C16 C 0.1163(2) 0.17863(14) 0.69313(11) 0.0265(5) Uani 1 1 d .
C17 C 0.14087(19) 0.14794(14) 0.75890(11) 0.0233(5) Uani 1 1 d .
C18 C 0.05752(19) 0.08636(13) 0.77987(10) 0.0218(4) Uani 1 1 d .
C19 C 0.35851(19) 0.01429(14) 0.72663(10) 0.0247(5) Uani 1 1 d .
C20 C 0.4721(2) 0.06642(14) 0.74676(11) 0.0274(5) Uani 1 1 d .
C21 C 0.53033(19) 0.10965(14) 0.70027(11) 0.0281(5) Uani 1 1 d .
C22 C 0.4714(2) 0.10036(16) 0.63319(12) 0.0335(5) Uani 1 1 d .
C23 C 0.3573(2) 0.04644(17) 0.61082(11) 0.0342(5) Uani 1 1 d .
C24 C 0.30035(19) 0.00284(15) 0.65662(11) 0.0269(5) Uani 1 1 d .
C25 C 0.1821(2) -0.05982(15) 0.64705(11) 0.0261(5) Uani 1 1 d .
C26 C 0.0962(2) -0.09131(16) 0.58893(11) 0.0331(5) Uani 1 1 d .
C27 C -0.0075(2) -0.15161(17) 0.59270(11) 0.0344(5) Uani 1 1 d .
C28 C -0.0230(2) -0.18129(15) 0.65411(11) 0.0283(5) Uani 1 1 d .
C29 C 0.06467(19) -0.15111(14) 0.71225(11) 0.0241(5) Uani 1 1 d .
C30 C 0.16512(19) -0.08843(14) 0.71076(10) 0.0237(5) Uani 1 1 d .
C31 C -0.09081(19) 0.16111(15) 0.89098(11) 0.0287(5) Uani 1 1 d .
H31A H -0.1568 0.1219 0.9060 0.034 Uiso 1 1 calc R
H31B H -0.1252 0.1754 0.8426 0.034 Uiso 1 1 calc R
C32 C -0.0633(2) 0.24830(16) 0.93225(12) 0.0350(6) Uani 1 1 d .
H32A H -0.0676 0.2371 0.9794 0.042 Uiso 1 1 calc R
H32B H -0.1277 0.2975 0.9127 0.042 Uiso 1 1 calc R
C33 C 0.0788(2) 0.27336(16) 0.92822(13) 0.0382(6) Uani 1 1 d .
H33A H 0.0788 0.3022 0.8844 0.046 Uiso 1 1 calc R
H33B H 0.1214 0.3160 0.9650 0.046 Uiso 1 1 calc R
C34 C 0.14913(19) 0.18176(15) 0.93579(11) 0.0282(5) Uani 1 1 d .
H34A H 0.2230 0.1817 0.9125 0.034 Uiso 1 1 calc R
H34B H 0.1860 0.1666 0.9839 0.034 Uiso 1 1 calc R
B1 B 0.0666(2) 0.03933(16) 0.85246(12) 0.0218(5) Uani 1 1 d .
B2 B 0.2703(2) -0.03816(16) 0.76769(13) 0.0239(5) Uani 1 1 d .

loop_
_atom_site_aniso_label
_atom_site_aniso_U_11
_atom_site_aniso_U_22
_atom_site_aniso_U_33
_atom_site_aniso_U_23
_atom_site_aniso_U_13
_atom_site_aniso_U_12
F1 0.0252(6) 0.0426(8) 0.0380(8) -0.0023(6) 0.0121(6) 0.0093(5)
F2 0.0259(6) 0.0430(8) 0.0395(8) -0.0004(6) -0.0043(6) 0.0117(6)
F3 0.0440(7) 0.0435(8) 0.0196(7) 0.0040(6) -0.0014(6) 0.0076(6)
F4 0.0376(7) 0.0409(8) 0.0234(7) 0.0021(6) 0.0132(5) 0.0090(6)
F5 0.0330(6) 0.0351(7) 0.0278(7) 0.0065(6) 0.0093(6) -0.0002(5)
F6 0.0369(7) 0.0292(7) 0.0459(9) 0.0044(6) 0.0208(6) -0.0059(5)
F7 0.0318(7) 0.0369(8) 0.0452(9) -0.0110(6) 0.0119(6) -0.0133(6)
F8 0.0320(7) 0.0391(8) 0.0302(8) -0.0029(6) -0.0003(6) -0.0055(5)
F9 0.0352(7) 0.0478(8) 0.0252(7) 0.0023(6) -0.0036(6) -0.0075(6)
F10 0.0512(8) 0.0445(8) 0.0231(8) 0.0079(6) 0.0086(6) -0.0025(6)
F11 0.0366(7) 0.0338(7) 0.0394(8) 0.0096(6) 0.0145(6) -0.0058(6)
F12 0.0260(6) 0.0320(7) 0.0324(8) 0.0018(6) 0.0023(5) -0.0064(5)
F13 0.0380(7) 0.0479(9) 0.0290(8) -0.0050(6) 0.0079(6) -0.0168(6)
F14 0.0294(7) 0.0386(8) 0.0465(9) 0.0022(6) 0.0145(6) -0.0084(6)
F15 0.0446(8) 0.0718(10) 0.0403(9) 0.0198(8) 0.0160(7) -0.0105(7)
F16 0.0541(9) 0.0864(12) 0.0247(8) 0.0113(8) 0.0073(7) -0.0170(8)
F17 0.0567(9) 0.0764(11) 0.0204(8) -0.0004(7) 0.0052(7) -0.0165(8)
F18 0.0460(8) 0.0651(10) 0.0338(9) -0.0107(7) -0.0037(7) -0.0141(7)
F19 0.0299(6) 0.0368(8) 0.0455(9) -0.0055(6) 0.0020(6) -0.0093(6)
F20 0.0271(6) 0.0315(7) 0.0306(7) 0.0010(6) 0.0091(5) -0.0025(5)
O1 0.0193(7) 0.0261(8) 0.0252(8) -0.0038(6) 0.0043(6) 0.0016(6)
C1 0.0210(10) 0.0195(10) 0.0242(12) -0.0007(9) 0.0065(8) -0.0033(8)
C2 0.0189(10) 0.0198(11) 0.0243(12) -0.0019(9) 0.0043(8) -0.0024(8)
C3 0.0188(10) 0.0255(11) 0.0293(13) -0.0056(9) 0.0089(9) -0.0016(8)
C4 0.0190(10) 0.0247(12) 0.0318(13) -0.0009(10) -0.0029(9) 0.0037(8)
C5 0.0295(11) 0.0273(12) 0.0187(12) 0.0009(9) -0.0013(9) 0.0003(9)
C6 0.0259(11) 0.0254(11) 0.0223(12) -0.0016(9) 0.0084(9) 0.0013(9)
C7 0.0225(10) 0.0213(11) 0.0250(12) 0.0002(9) 0.0095(9) 0.0041(8)
C8 0.0242(10) 0.0260(11) 0.0226(12) 0.0010(9) 0.0078(9) 0.0038(9)
C9 0.0264(11) 0.0234(11) 0.0356(14) 0.0005(10) 0.0166(10) -0.0019(9)
C10 0.0205(10) 0.0269(12) 0.0387(14) -0.0079(10) 0.0102(10) -0.0043(9)
C11 0.0212(10) 0.0313(12) 0.0226(12) -0.0035(10) 0.0027(9) 0.0034(9)
C12 0.0183(9) 0.0219(11) 0.0266(12) -0.0017(9) 0.0059(9) 0.0025(8)
C13 0.0205(10) 0.0219(11) 0.0228(12) 0.0000(9) 0.0036(8) 0.0035(8)
C14 0.0232(10) 0.0280(12) 0.0251(12) -0.0032(10) 0.0018(9) 0.0011(9)
C15 0.0336(12) 0.0273(12) 0.0206(12) 0.0057(10) 0.0071(9) 0.0051(9)
C16 0.0278(11) 0.0217(11) 0.0325(13) 0.0059(10) 0.0119(10) 0.0012(8)
C17 0.0186(10) 0.0237(11) 0.0274(12) -0.0004(9) 0.0050(9) 0.0007(8)
C18 0.0223(10) 0.0203(11) 0.0233(12) -0.0001(9) 0.0067(9) 0.0038(8)
C19 0.0242(10) 0.0268(11) 0.0240(12) -0.0016(9) 0.0077(9) 0.0025(9)
C20 0.0295(11) 0.0291(12) 0.0240(12) -0.0016(10) 0.0074(9) -0.0007(9)
C21 0.0245(11) 0.0251(12) 0.0368(14) 0.0010(10) 0.0115(10) -0.0012(9)
C22 0.0316(12) 0.0371(14) 0.0363(15) 0.0140(11) 0.0171(11) 0.0015(10)
C23 0.0373(12) 0.0455(15) 0.0201(13) 0.0070(11) 0.0074(10) 0.0023(11)
C24 0.0262(11) 0.0308(12) 0.0244(12) -0.0004(10) 0.0076(9) 0.0025(9)
C25 0.0265(11) 0.0295(12) 0.0218(12) -0.0013(9) 0.0050(9) 0.0020(9)
C26 0.0349(12) 0.0418(14) 0.0217(13) -0.0006(10) 0.0054(10) -0.0011(10)
C27 0.0312(12) 0.0418(14) 0.0248(13) -0.0104(11) -0.0037(10) -0.0007(10)
C28 0.0218(11) 0.0280(12) 0.0337(14) -0.0053(10) 0.0042(10) -0.0028(9)
C29 0.0242(10) 0.0235(11) 0.0259(12) 0.0008(9) 0.0088(9) 0.0042(9)
C30 0.0221(10) 0.0244(11) 0.0255(12) -0.0021(9) 0.0075(9) 0.0022(8)
C31 0.0199(10) 0.0334(13) 0.0334(14) 0.0023(10) 0.0078(9) 0.0084(9)
C32 0.0349(12) 0.0330(13) 0.0343(14) -0.0038(11) 0.0028(10) 0.0121(10)
C33 0.0399(13) 0.0292(13) 0.0417(15) -0.0044(11) 0.0028(11) -0.0010(10)
C34 0.0206(10) 0.0344(13) 0.0274(13) -0.0074(10) 0.0013(9) -0.0030(9)
B1 0.0231(11) 0.0229(13) 0.0197(13) -0.0017(10) 0.0058(10) 0.0007(9)
B2 0.0211(11) 0.0226(12) 0.0278(14) -0.0011(11) 0.0056(10) 0.0039(9)

loop_
_atom_type_symbol
_atom_type_description
_atom_type_scat_dispersion_real
_atom_type_scat_dispersion_imag
_atom_type_scat_source
C C 0.0033 0.0016 'International Tables Vol C Tables 4.2.6.8 and 6.1.1.4'
H H 0.0000 0.0000 'International Tables Vol C Tables 4.2.6.8 and 6.1.1.4'
B B 0.0013 0.0007 'International Tables Vol C Tables 4.2.6.8 and 6.1.1.4'
F F 0.0171 0.0103 'International Tables Vol C Tables 4.2.6.8 and 6.1.1.4'
O O 0.0106 0.0060 'International Tables Vol C Tables 4.2.6.8 and 6.1.1.4'

loop_
_geom_angle_atom_site_label_1
_geom_angle_atom_site_label_2
_geom_angle_atom_site_label_3
_geom_angle
C31 O1 C34 109.53(14)
C31 O1 B1 119.07(15)
C34 O1 B1 121.54(14)
C6 C1 C2 116.01(17)
C6 C1 B1 122.36(16)
C2 C1 B1 121.63(18)
C3 C2 C1 117.88(18)
C3 C2 B2 114.87(17)
C1 C2 B2 127.19(17)
F1 C3 C4 117.06(17)
F1 C3 C2 118.54(18)
C4 C3 C2 124.38(18)
F2 C4 C3 121.97(18)
F2 C4 C5 119.80(19)
C3 C4 C5 118.22(18)
F3 C5 C6 120.81(18)
F3 C5 C4 120.34(18)
C6 C5 C4 118.85(19)
F4 C6 C5 114.76(18)
F4 C6 C1 120.61(17)
C5 C6 C1 124.62(17)
C8 C7 C12 118.29(18)
C8 C7 B1 130.29(19)
C12 C7 B1 110.92(16)
F5 C8 C7 120.87(18)
F5 C8 C9 116.99(18)
C7 C8 C9 122.1(2)
F6 C9 C10 120.22(18)
F6 C9 C8 120.4(2)
C10 C9 C8 119.33(19)
F7 C10 C9 120.27(19)
F7 C10 C11 119.4(2)
C9 C10 C11 120.33(19)
F8 C11 C10 116.28(18)
F8 C11 C12 123.30(18)
C10 C11 C12 120.4(2)
C11 C12 C7 119.57(18)
C11 C12 C13 130.01(19)
C7 C12 C13 110.12(16)
C14 C13 C18 119.80(18)
C14 C13 C12 130.73(18)
C18 C13 C12 109.36(17)
F9 C14 C13 123.43(18)
F9 C14 C15 116.28(19)
C13 C14 C15 120.28(19)
F10 C15 C16 119.88(18)
F10 C15 C14 119.63(19)
C16 C15 C14 120.49(19)
F11 C16 C15 119.90(19)
F11 C16 C17 120.76(19)
C15 C16 C17 119.33(18)
F12 C17 C18 121.03(18)
F12 C17 C16 116.76(17)
C18 C17 C16 122.18(19)
C17 C18 C13 117.86(19)
C17 C18 B1 131.22(19)
C13 C18 B1 110.92(17)
C20 C19 C24 119.15(18)
C20 C19 B2 131.8(2)
C24 C19 B2 109.00(17)
F13 C20 C19 121.39(18)
F13 C20 C21 117.19(18)
C19 C20 C21 121.4(2)
F14 C21 C22 120.29(18)
F14 C21 C20 120.8(2)
C22 C21 C20 118.91(19)
F15 C22 C21 119.6(2)
F15 C22 C23 119.1(2)
C21 C22 C23 121.25(19)
F16 C23 C24 123.4(2)
F16 C23 C22 116.62(18)
C24 C23 C22 119.9(2)
C23 C24 C19 119.29(19)
C23 C24 C25 131.2(2)
C19 C24 C25 109.45(17)
C26 C25 C30 120.05(19)
C26 C25 C24 130.3(2)
C30 C25 C24 109.62(18)
F17 C26 C25 122.9(2)
F17 C26 C27 117.1(2)
C25 C26 C27 119.9(2)
F18 C27 C28 119.8(2)
F18 C27 C26 119.7(2)
C28 C27 C26 120.5(2)
F19 C28 C27 119.5(2)
F19 C28 C29 120.89(19)
C27 C28 C29 119.6(2)
F20 C29 C28 117.35(18)
F20 C29 C30 120.95(19)
C28 C29 C30 121.7(2)
C29 C30 C25 118.18(19)
C29 C30 B2 132.5(2)
C25 C30 B2 109.33(18)
O1 C31 C32 103.87(16)
C31 C32 C33 102.77(17)
C34 C33 C32 103.11(18)
O1 C34 C33 104.00(16)
O1 B1 C18 109.41(16)
O1 B1 C7 108.53(15)
C18 B1 C7 98.54(16)
O1 B1 C1 108.63(16)
C18 B1 C1 115.91(16)
C7 B1 C1 115.30(17)
C2 B2 C30 130.03(19)
C2 B2 C19 127.53(18)
C30 B2 C19 102.21(18)

loop_
_geom_bond_atom_site_label_1
_geom_bond_atom_site_label_2
_geom_bond_distance
F1 C3 1.360(2)
F2 C4 1.346(2)
F3 C5 1.343(2)
F4 C6 1.361(2)
F5 C8 1.350(2)
F6 C9 1.348(2)
F7 C10 1.347(2)
F8 C11 1.353(2)
F9 C14 1.346(2)
F10 C15 1.337(2)
F11 C16 1.345(2)
F12 C17 1.359(2)
F13 C20 1.342(2)
F14 C21 1.344(2)
F15 C22 1.341(2)
F16 C23 1.342(3)
F17 C26 1.340(3)
F18 C27 1.335(2)
F19 C28 1.342(2)
F20 C29 1.350(2)
O1 C31 1.486(2)
O1 C34 1.494(2)
O1 B1 1.581(3)
C1 C6 1.389(3)
C1 C2 1.430(3)
C1 B1 1.620(3)
C2 C3 1.388(3)
C2 B2 1.566(3)
C3 C4 1.367(3)
C4 C5 1.377(3)
C5 C6 1.379(3)
C7 C8 1.373(3)
C7 C12 1.414(3)
C7 B1 1.616(3)
C8 C9 1.386(3)
C9 C10 1.369(3)
C10 C11 1.388(3)
C11 C12 1.388(3)
C12 C13 1.491(3)
C13 C14 1.374(3)
C13 C18 1.422(3)
C14 C15 1.395(3)
C15 C16 1.364(3)
C16 C17 1.382(3)
C17 C18 1.377(3)
C18 B1 1.617(3)
C19 C20 1.368(3)
C19 C24 1.422(3)
C19 B2 1.575(3)
C20 C21 1.391(3)
C21 C22 1.366(3)
C22 C23 1.392(3)
C23 C24 1.375(3)
C24 C25 1.493(3)
C25 C26 1.376(3)
C25 C30 1.420(3)
C26 C27 1.396(3)
C27 C28 1.375(3)
C28 C29 1.378(3)
C29 C30 1.382(3)
C30 B2 1.564(3)
C31 C32 1.510(3)
C32 C33 1.527(3)
C33 C34 1.503(3)

loop_
_geom_torsion_atom_site_label_1
_geom_torsion_atom_site_label_2
_geom_torsion_atom_site_label_3
_geom_torsion_atom_site_label_4
_geom_torsion
C6 C1 C2 C3 -2.2(3)
B1 C1 C2 C3 178.53(18)
C6 C1 C2 B2 175.04(19)
B1 C1 C2 B2 -4.3(3)
C1 C2 C3 F1 179.67(17)
B2 C2 C3 F1 2.1(3)
C1 C2 C3 C4 1.5(3)
B2 C2 C3 C4 -176.07(19)
F1 C3 C4 F2 3.1(3)
C2 C3 C4 F2 -178.69(18)
F1 C3 C4 C5 -178.03(18)
C2 C3 C4 C5 0.2(3)
F2 C4 C5 F3 -1.5(3)
C3 C4 C5 F3 179.60(19)
F2 C4 C5 C6 177.86(19)
C3 C4 C5 C6 -1.0(3)
F3 C5 C6 F4 0.8(3)
C4 C5 C6 F4 -178.53(18)
F3 C5 C6 C1 179.56(19)
C4 C5 C6 C1 0.2(3)
C2 C1 C6 F4 -179.91(17)
B1 C1 C6 F4 -0.6(3)
C2 C1 C6 C5 1.4(3)
B1 C1 C6 C5 -179.3(2)
C12 C7 C8 F5 176.44(16)
B1 C7 C8 F5 5.3(3)
C12 C7 C8 C9 -1.2(3)
B1 C7 C8 C9 -172.34(18)
F5 C8 C9 F6 1.4(3)
C7 C8 C9 F6 179.12(17)
F5 C8 C9 C10 -176.94(17)
C7 C8 C9 C10 0.8(3)
F6 C9 C10 F7 0.1(3)
C8 C9 C10 F7 178.42(17)
F6 C9 C10 C11 -178.49(18)
C8 C9 C10 C11 -0.2(3)
F7 C10 C11 F8 -1.0(3)
C9 C10 C11 F8 177.61(17)
F7 C10 C11 C12 -178.60(17)
C9 C10 C11 C12 0.0(3)
F8 C11 C12 C7 -177.87(17)
C10 C11 C12 C7 -0.4(3)
F8 C11 C12 C13 -4.8(3)
C10 C11 C12 C13 172.66(19)
C8 C7 C12 C11 1.0(3)
B1 C7 C12 C11 173.78(17)
C8 C7 C12 C13 -173.35(17)
B1 C7 C12 C13 -0.6(2)
C11 C12 C13 C14 5.2(3)
C7 C12 C13 C14 178.8(2)
C11 C12 C13 C18 -170.81(19)
C7 C12 C13 C18 2.8(2)
C18 C13 C14 F9 -179.93(18)
C12 C13 C14 F9 4.4(3)
C18 C13 C14 C15 1.2(3)
C12 C13 C14 C15 -174.42(19)
F9 C14 C15 F10 -0.2(3)
C13 C14 C15 F10 178.73(18)
F9 C14 C15 C16 -179.79(18)
C13 C14 C15 C16 -0.9(3)
F10 C15 C16 F11 -1.7(3)
C14 C15 C16 F11 177.86(18)
F10 C15 C16 C17 179.30(18)
C14 C15 C16 C17 -1.1(3)
F11 C16 C17 F12 2.1(3)
C15 C16 C17 F12 -178.92(18)
F11 C16 C17 C18 -176.17(17)
C15 C16 C17 C18 2.8(3)
F12 C17 C18 C13 179.39(17)
C16 C17 C18 C13 -2.4(3)
F12 C17 C18 B1 0.2(3)
C16 C17 C18 B1 178.5(2)
C14 C13 C18 C17 0.4(3)
C12 C13 C18 C17 176.86(16)
C14 C13 C18 B1 179.66(18)
C12 C13 C18 B1 -3.8(2)
C24 C19 C20 F13 -178.36(18)
B2 C19 C20 F13 3.1(3)
C24 C19 C20 C21 1.1(3)
B2 C19 C20 C21 -177.4(2)
F13 C20 C21 F14 0.9(3)
C19 C20 C21 F14 -178.56(18)
F13 C20 C21 C22 -179.74(19)
C19 C20 C21 C22 0.8(3)
F14 C21 C22 F15 -1.5(3)
C20 C21 C22 F15 179.22(19)
F14 C21 C22 C23 177.33(19)
C20 C21 C22 C23 -2.0(3)
F15 C22 C23 F16 0.2(3)
C21 C22 C23 F16 -178.6(2)
F15 C22 C23 C24 -179.9(2)
C21 C22 C23 C24 1.3(3)
F16 C23 C24 C19 -179.5(2)
C22 C23 C24 C19 0.6(3)
F16 C23 C24 C25 1.6(4)
C22 C23 C24 C25 -178.3(2)
C20 C19 C24 C23 -1.8(3)
B2 C19 C24 C23 177.04(19)
C20 C19 C24 C25 177.37(18)
B2 C19 C24 C25 -3.8(2)
C23 C24 C25 C26 -0.3(4)
C19 C24 C25 C26 -179.3(2)
C23 C24 C25 C30 178.9(2)
C19 C24 C25 C30 -0.1(2)
C30 C25 C26 F17 -179.9(2)
C24 C25 C26 F17 -0.8(4)
C30 C25 C26 C27 -0.2(3)
C24 C25 C26 C27 178.9(2)
F17 C26 C27 F18 -1.2(3)
C25 C26 C27 F18 179.1(2)
F17 C26 C27 C28 178.5(2)
C25 C26 C27 C28 -1.3(3)
F18 C27 C28 F19 0.0(3)
C26 C27 C28 F19 -179.68(19)
F18 C27 C28 C29 179.70(19)
C26 C27 C28 C29 0.0(3)
F19 C28 C29 F20 2.1(3)
C27 C28 C29 F20 -177.61(18)
F19 C28 C29 C30 -177.58(17)
C27 C28 C29 C30 2.7(3)
F20 C29 C30 C25 176.27(17)
C28 C29 C30 C25 -4.1(3)
F20 C29 C30 B2 -4.4(3)
C28 C29 C30 B2 175.2(2)
C26 C25 C30 C29 2.8(3)
C24 C25 C30 C29 -176.48(17)
C26 C25 C30 B2 -176.70(19)
C24 C25 C30 B2 4.1(2)
C34 O1 C31 C32 -14.0(2)
B1 O1 C31 C32 -160.32(17)
O1 C31 C32 C33 33.7(2)
C31 C32 C33 C34 -41.3(2)
C31 O1 C34 C33 -11.7(2)
B1 O1 C34 C33 133.65(18)
C32 C33 C34 O1 32.4(2)
C31 O1 B1 C18 64.4(2)
C34 O1 B1 C18 -77.8(2)
C31 O1 B1 C7 -42.1(2)
C34 O1 B1 C7 175.69(16)
C31 O1 B1 C1 -168.18(15)
C34 O1 B1 C1 49.6(2)
C17 C18 B1 O1 69.2(3)
C13 C18 B1 O1 -109.98(18)
C17 C18 B1 C7 -177.60(19)
C13 C18 B1 C7 3.2(2)
C17 C18 B1 C1 -54.0(3)
C13 C18 B1 C1 126.81(19)
C8 C7 B1 O1 -76.0(3)
C12 C7 B1 O1 112.39(17)
C8 C7 B1 C18 170.1(2)
C12 C7 B1 C18 -1.5(2)
C8 C7 B1 C1 46.1(3)
C12 C7 B1 C1 -125.53(19)
C6 C1 B1 O1 37.1(2)
C2 C1 B1 O1 -143.69(17)
C6 C1 B1 C18 160.69(19)
C2 C1 B1 C18 -20.1(3)
C6 C1 B1 C7 -85.0(2)
C2 C1 B1 C7 94.3(2)
C3 C2 B2 C30 110.7(2)
C1 C2 B2 C30 -66.6(3)
C3 C2 B2 C19 -62.7(3)
C1 C2 B2 C19 120.0(2)
C29 C30 B2 C2 0.1(4)
C25 C30 B2 C2 179.4(2)
C29 C30 B2 C19 174.7(2)
C25 C30 B2 C19 -5.9(2)
C20 C19 B2 C2 -0.7(4)
C24 C19 B2 C2 -179.35(19)
C20 C19 B2 C30 -175.5(2)
C24 C19 B2 C30 5.8(2)

loop_
_cod_related_entry_id
_cod_related_entry_database
_cod_related_entry_code
1 ChemSpider 21152503
